data_7001462
loop_
_publ_author_name
'Tong, Wah-Leung'
'Chan, Michael C. W.'
'Zhu, Nianyong'
'Leung, Sze-Kar'

_publ_section_title
;
 Synthesis and spectroscopic properties of modular platinum(II)
 terpyridine phosphorescent pockets
;
_journal_issue 24
_journal_name_full 'Dalton Transactions'
_journal_page_first 4741
_journal_page_last 4746
_journal_paper_doi 10.1039/b900030e
_journal_year 2009
_chemical_formula_moiety 'C46 H45 Cl2 N3 O7 Pt'
_chemical_formula_sum 'C46 H45 Cl2 N3 O7 Pt'
_chemical_formula_weight 1017.84
_chemical_name_systematic
;
?
;
_space_group_IT_number 14
_symmetry_cell_setting monoclinic
_symmetry_space_group_name_Hall '-P 2ybc'
_symmetry_space_group_name_H-M 'P 1 21/c 1'
_atom_sites_solution_hydrogens geom
_atom_sites_solution_primary direct
_atom_sites_solution_secondary difmap
_audit_creation_method SHELXL-97
_cell_angle_alpha 90.00
_cell_angle_beta 113.71(3)
_cell_angle_gamma 90.00
_cell_formula_units_Z 4
_cell_length_a 21.261(7)
_cell_length_b 12.008(4)
_cell_length_c 21.963(7)
_cell_measurement_reflns_used 0
_cell_measurement_temperature 293(2)
_cell_measurement_theta_max 0
_cell_measurement_theta_min 0
_cell_volume 5134(3)
_computing_cell_refinement 'Bruker SMART'
_computing_data_collection 'Bruker SMART'
_computing_data_reduction 'Bruker SHELXTL'
_computing_molecular_graphics 'Ortep-3 for Windows (Farrugia, 1997)'
_computing_publication_material 'WinGX publication routines (Farrugia, 1999)'
_computing_structure_refinement 'SHELXL-97 (Sheldrick, 1997)'
_computing_structure_solution SIR-97
_diffrn_ambient_temperature 293(2)
_diffrn_measured_fraction_theta_full 0.994
_diffrn_measured_fraction_theta_max 0.994
_diffrn_measurement_device_type 'Bruker Smart CCD 1000'
_diffrn_measurement_method 'w scan'
_diffrn_radiation_monochromator graphite
_diffrn_radiation_source 'fine-focus sealed tube'
_diffrn_radiation_type MoK\a
_diffrn_radiation_wavelength 0.71073
_diffrn_reflns_av_R_equivalents 0.1083
_diffrn_reflns_av_sigmaI/netI 0.1449
_diffrn_reflns_limit_h_max 23
_diffrn_reflns_limit_h_min -25
_diffrn_reflns_limit_k_max 14
_diffrn_reflns_limit_k_min -14
_diffrn_reflns_limit_l_max 26
_diffrn_reflns_limit_l_min -20
_diffrn_reflns_number 27263
_diffrn_reflns_theta_full 25.68
_diffrn_reflns_theta_max 25.68
_diffrn_reflns_theta_min 1.87
_exptl_absorpt_coefficient_mu 2.883
_exptl_absorpt_correction_T_max 1.000000
_exptl_absorpt_correction_T_min 0.629917
_exptl_absorpt_correction_type empirical
_exptl_absorpt_process_details SADABS
_exptl_crystal_colour yellow
_exptl_crystal_density_diffrn 1.317
_exptl_crystal_density_method 'not measured'
_exptl_crystal_description prism
_exptl_crystal_F_000 2040
_exptl_crystal_size_max 0.20
_exptl_crystal_size_mid 0.1
_exptl_crystal_size_min 0.05
_refine_diff_density_max 3.732
_refine_diff_density_min -1.119
_refine_diff_density_rms 0.211
_refine_ls_extinction_method none
_refine_ls_goodness_of_fit_ref 0.777
_refine_ls_hydrogen_treatment constr
_refine_ls_matrix_type full
_refine_ls_number_parameters 477
_refine_ls_number_reflns 9693
_refine_ls_number_restraints 79
_refine_ls_restrained_S_all 0.777
_refine_ls_R_factor_all 0.1510
_refine_ls_R_factor_gt 0.0812
_refine_ls_shift/su_max 0.001
_refine_ls_shift/su_mean 0.000
_refine_ls_structure_factor_coef Fsqd
_refine_ls_weighting_details 'calc w=1/[\s^2^(Fo^2^)+(0.1255P)^2^+0.0000P] where P=(Fo^2^+2Fc^2^)/3'
_refine_ls_weighting_scheme calc
_refine_ls_wR_factor_gt 0.1892
_refine_ls_wR_factor_ref 0.2134
_reflns_number_gt 3824
_reflns_number_total 9693
_reflns_threshold_expression >2sigma(I)
_cod_data_source_file b900030e.txt
_cod_data_source_block wt1194(MCW_Chan)
_cod_original_sg_symbol_H-M 'P 21/c'
_cod_database_code 7001462

loop_
_symmetry_equiv_pos_as_xyz
'x, y, z'
'-x, y+1/2, -z+1/2'
'-x, -y, -z'
'x, -y-1/2, z-1/2'

loop_
_atom_site_label
_atom_site_type_symbol
_atom_site_fract_x
_atom_site_fract_y
_atom_site_fract_z
_atom_site_U_iso_or_equiv
_atom_site_adp_type
_atom_site_occupancy
_atom_site_symmetry_multiplicity
_atom_site_calc_flag
_atom_site_refinement_flags
_atom_site_disorder_assembly
_atom_site_disorder_group
Pt1 Pt -0.05802(3) 0.05653(4) 0.06356(2) 0.0701(2) Uani 1 1 d . . .
Cl1 Cl -0.17182(18) 0.0725(3) 0.01947(19) 0.0985(11) Uani 1 1 d . . .
Cl2 Cl 0.1763(3) 0.5521(5) 0.1053(4) 0.1342(17) Uani 1 1 d . . .
O2 O -0.0703(5) 0.3449(11) 0.2523(5) 0.116(4) Uani 1 1 d . . .
O3 O -0.0801(6) 0.1613(12) 0.2343(6) 0.125(4) Uani 1 1 d . . .
O7 O 0.2012(12) 0.4690(19) 0.1502(12) 0.268(12) Uani 1 1 d . . .
O4 O 0.1112(7) 0.5319(10) 0.0682(8) 0.156(5) Uani 1 1 d . . .
O5 O 0.2111(13) 0.529(3) 0.072(2) 0.43(3) Uani 1 1 d . . .
O6 O 0.1881(8) 0.6568(15) 0.1272(14) 0.295(14) Uani 1 1 d . . .
N1 N -0.0336(4) 0.2140(6) 0.0916(4) 0.072(3) Uiso 1 1 d G . .
C1 C -0.0779(4) 0.3041(8) 0.0805(4) 0.100(5) Uani 1 1 d G . .
H1 H -0.1250 0.2940 0.0576 0.120 Uiso 1 1 calc R . .
C2 C -0.0519(6) 0.4092(6) 0.1036(5) 0.101(5) Uani 1 1 d G . .
H2 H -0.0815 0.4695 0.0961 0.121 Uiso 1 1 calc R . .
C3 C 0.0185(7) 0.4243(5) 0.1378(5) 0.102(5) Uani 1 1 d G . .
H3 H 0.0359 0.4947 0.1532 0.123 Uiso 1 1 calc R . .
C4 C 0.0628(4) 0.3343(8) 0.1489(4) 0.092(4) Uani 1 1 d G . .
H4 H 0.1099 0.3443 0.1718 0.110 Uiso 1 1 calc R . .
C5 C 0.0368(4) 0.2291(6) 0.1258(4) 0.065(3) Uani 1 1 d G . .
N2 N 0.0332(3) 0.0418(7) 0.1002(3) 0.061(2) Uiso 1 1 d G . .
C6 C 0.0748(4) 0.1322(5) 0.1306(4) 0.081(4) Uani 1 1 d G . .
C7 C 0.1454(4) 0.1179(6) 0.1640(4) 0.079(4) Uani 1 1 d G . .
H7 H 0.1732 0.1784 0.1844 0.095 Uiso 1 1 calc R . .
C8 C 0.1743(3) 0.0131(8) 0.1670(4) 0.078(4) Uani 1 1 d G . .
C9 C 0.1327(4) -0.0773(6) 0.1365(4) 0.076(4) Uani 1 1 d G . .
H9 H 0.1520 -0.1473 0.1385 0.091 Uiso 1 1 calc R . .
C10 C 0.0621(4) -0.0629(6) 0.1031(3) 0.068(3) Uani 1 1 d G . .
N3 N -0.0545(4) -0.1070(5) 0.0445(4) 0.072(3) Uiso 1 1 d G . .
C11 C 0.0125(3) -0.1468(6) 0.0714(3) 0.067(3) Uani 1 1 d G . .
C12 C 0.0255(4) -0.2584(7) 0.0644(4) 0.075(4) Uani 1 1 d G . .
H12 H 0.0704 -0.2850 0.0824 0.091 Uiso 1 1 calc R . .
C13 C -0.0285(6) -0.3303(5) 0.0304(4) 0.077(4) Uani 1 1 d G . .
H13 H -0.0198 -0.4050 0.0258 0.093 Uiso 1 1 calc R . .
C14 C -0.0956(5) -0.2905(7) 0.0035(4) 0.085(4) Uani 1 1 d G . .
H14 H -0.1317 -0.3386 -0.0192 0.102 Uiso 1 1 calc R . .
C15 C -0.1086(3) -0.1789(8) 0.0106(4) 0.087(4) Uani 1 1 d G . .
H15 H -0.1534 -0.1523 -0.0074 0.104 Uiso 1 1 calc R . .
C16 C 0.2464(7) -0.0055(15) 0.2010(7) 0.099(5) Uani 1 1 d . . .
C17 C 0.2791(8) -0.0761(13) 0.1742(8) 0.100(5) Uani 1 1 d . . .
H17 H 0.2533 -0.1108 0.1340 0.120 Uiso 1 1 calc R . .
C18 C 0.3449(8) -0.0969(17) 0.2028(9) 0.116(6) Uani 1 1 d . . .
C19 C 0.3777(9) -0.048(2) 0.2646(12) 0.165(9) Uani 1 1 d . A .
H19 H 0.4233 -0.0680 0.2883 0.197 Uiso 1 1 calc R . .
C20 C 0.3501(8) 0.030(2) 0.2967(9) 0.183(11) Uani 1 1 d D . .
C21 C 0.2829(7) 0.0490(18) 0.2620(8) 0.131(7) Uani 1 1 d . A .
O1 O 0.2488(5) 0.1167(14) 0.2895(6) 0.172(6) Uani 1 1 d . . .
C22 C 0.2777(8) 0.148(2) 0.3599(9) 0.159(9) Uani 1 1 d . A .
C23 C 0.3451(9) 0.1347(18) 0.3938(9) 0.168(10) Uani 1 1 d D . .
C24 C 0.3915(11) 0.1145(17) 0.3537(8) 0.143(14) Uiso 0.50 1 d PD A 1
C41 C 0.4571(9) 0.053(2) 0.4014(10) 0.099(9) Uiso 0.50 1 d PD A 1
H41A H 0.4441 -0.0153 0.4163 0.148 Uiso 0.50 1 calc PR A 1
H41B H 0.4818 0.0992 0.4391 0.148 Uiso 0.50 1 calc PR A 1
H41C H 0.4859 0.0359 0.3783 0.148 Uiso 0.50 1 calc PR A 1
C42 C 0.4011(18) 0.226(2) 0.3235(16) 0.161(15) Uiso 0.50 1 d PD A 1
H42A H 0.3570 0.2545 0.2948 0.241 Uiso 0.50 1 calc PR A 1
H42B H 0.4284 0.2138 0.2984 0.241 Uiso 0.50 1 calc PR A 1
H42C H 0.4237 0.2780 0.3586 0.241 Uiso 0.50 1 calc PR A 1
C24' C 0.3903(12) 0.0497(18) 0.3736(10) 0.161(16) Uiso 0.50 1 d PD A 2
C41' C 0.4588(10) 0.109(4) 0.3846(16) 0.223(18) Uiso 0.50 1 d PD A 2
H41D H 0.4491 0.1771 0.3592 0.335 Uiso 0.50 1 calc PR A 2
H41E H 0.4865 0.0616 0.3705 0.335 Uiso 0.50 1 calc PR A 2
H41F H 0.4830 0.1265 0.4310 0.335 Uiso 0.50 1 calc PR A 2
C42' C 0.395(2) -0.061(2) 0.4109(16) 0.223(18) Uiso 0.50 1 d PD A 2
H42D H 0.3495 -0.0910 0.3990 0.335 Uiso 0.50 1 calc PR A 2
H42E H 0.4159 -0.0484 0.4579 0.335 Uiso 0.50 1 calc PR A 2
H42F H 0.4221 -0.1135 0.3988 0.335 Uiso 0.50 1 calc PR A 2
C25 C 0.3719(10) 0.162(2) 0.4663(10) 0.179(10) Uani 1 1 d . A .
H25 H 0.4183 0.1513 0.4922 0.215 Uiso 1 1 calc R . .
C26 C 0.3295(10) 0.2031(16) 0.4970(9) 0.130(6) Uani 1 1 d . . .
C27 C 0.2631(9) 0.2177(16) 0.4571(8) 0.126(6) Uani 1 1 d . A .
H27 H 0.2331 0.2467 0.4743 0.151 Uiso 1 1 calc R . .
C28 C 0.2379(7) 0.1888(15) 0.3876(8) 0.109(5) Uani 1 1 d . . .
C29 C 0.1647(8) 0.2035(15) 0.3461(7) 0.091(4) Uani 1 1 d . A .
C30 C 0.1367(10) 0.3074(13) 0.3444(7) 0.098(5) Uani 1 1 d . . .
H30 H 0.1653 0.3665 0.3657 0.118 Uiso 1 1 calc R A .
C31 C 0.0677(8) 0.3252(13) 0.3119(6) 0.079(4) Uani 1 1 d . A .
H31 H 0.0491 0.3962 0.3088 0.095 Uiso 1 1 calc R . .
C32 C 0.0278(7) 0.2374(14) 0.2847(6) 0.075(4) Uani 1 1 d . . .
C33 C 0.0560(8) 0.1350(13) 0.2853(7) 0.077(4) Uani 1 1 d . A .
H33 H 0.0274 0.0758 0.2641 0.092 Uiso 1 1 calc R . .
C34 C 0.1221(8) 0.1183(13) 0.3149(7) 0.085(4) Uani 1 1 d . . .
H34 H 0.1400 0.0477 0.3145 0.102 Uiso 1 1 calc R A .
C35 C -0.0454(8) 0.2564(14) 0.2558(7) 0.078(4) Uani 1 1 d . A .
C36 C -0.1541(8) 0.166(2) 0.2039(11) 0.176(9) Uani 1 1 d . . .
H36A H -0.1722 0.0927 0.1906 0.264 Uiso 1 1 calc R . .
H36B H -0.1685 0.2137 0.1656 0.264 Uiso 1 1 calc R . .
H36C H -0.1709 0.1952 0.2353 0.264 Uiso 1 1 calc R . .
C37 C 0.3785(8) -0.1757(18) 0.1747(10) 0.149(8) Uani 1 1 d D . .
C38 C 0.3392(9) -0.211(2) 0.1037(10) 0.240(16) Uani 1 1 d D . .
H38A H 0.3266 -0.1460 0.0756 0.360 Uiso 1 1 calc R . .
H38B H 0.2984 -0.2501 0.0999 0.360 Uiso 1 1 calc R . .
H38C H 0.3674 -0.2586 0.0901 0.360 Uiso 1 1 calc R . .
C39 C 0.4445(10) -0.1253(19) 0.1787(12) 0.211(12) Uani 1 1 d D . .
H39A H 0.4351 -0.0554 0.1554 0.317 Uiso 1 1 calc R . .
H39B H 0.4661 -0.1748 0.1587 0.317 Uiso 1 1 calc R . .
H39C H 0.4745 -0.1132 0.2244 0.317 Uiso 1 1 calc R . .
C40 C 0.3971(13) -0.280(2) 0.2157(12) 0.260(16) Uani 1 1 d D . .
H40A H 0.4192 -0.3311 0.1970 0.390 Uiso 1 1 calc R . .
H40B H 0.3562 -0.3136 0.2159 0.390 Uiso 1 1 calc R . .
H40C H 0.4278 -0.2620 0.2604 0.390 Uiso 1 1 calc R . .
C43 C 0.3621(9) 0.2277(16) 0.5740(8) 0.140(7) Uani 1 1 d D A .
C44 C 0.4264(10) 0.297(2) 0.5928(12) 0.256(17) Uani 1 1 d D . .
H44A H 0.4590 0.2584 0.5803 0.384 Uiso 1 1 calc R A .
H44B H 0.4461 0.3096 0.6399 0.384 Uiso 1 1 calc R . .
H44C H 0.4152 0.3673 0.5700 0.384 Uiso 1 1 calc R . .
C45 C 0.3816(12) 0.1240(17) 0.6163(10) 0.213(12) Uani 1 1 d D . .
H45A H 0.4141 0.0817 0.6056 0.319 Uiso 1 1 calc R A .
H45B H 0.3413 0.0798 0.6077 0.319 Uiso 1 1 calc R . .
H45C H 0.4018 0.1444 0.6624 0.319 Uiso 1 1 calc R . .
C46 C 0.3138(10) 0.291(2) 0.5948(11) 0.262(18) Uani 1 1 d D . .
H46A H 0.3019 0.3601 0.5706 0.393 Uiso 1 1 calc R A .
H46B H 0.3355 0.3066 0.6416 0.393 Uiso 1 1 calc R . .
H46C H 0.2731 0.2480 0.5857 0.393 Uiso 1 1 calc R . .

loop_
_atom_site_aniso_label
_atom_site_aniso_U_11
_atom_site_aniso_U_22
_atom_site_aniso_U_33
_atom_site_aniso_U_23
_atom_site_aniso_U_13
_atom_site_aniso_U_12
Pt1 0.0915(4) 0.0728(3) 0.0515(3) 0.0036(3) 0.0344(2) 0.0059(3)
Cl1 0.087(2) 0.109(3) 0.096(3) -0.006(2) 0.033(2) 0.012(2)
Cl2 0.106(4) 0.113(4) 0.185(6) -0.006(4) 0.060(4) 0.002(4)
O2 0.105(8) 0.145(11) 0.098(8) 0.021(7) 0.042(6) 0.045(8)
O3 0.103(9) 0.157(12) 0.116(9) -0.007(8) 0.047(7) 0.001(8)
O7 0.26(2) 0.22(2) 0.25(2) 0.095(19) 0.029(19) -0.039(16)
O4 0.129(10) 0.125(10) 0.220(16) -0.041(10) 0.076(11) -0.001(8)
O5 0.25(3) 0.33(3) 0.88(9) -0.03(4) 0.41(4) -0.04(2)
O6 0.162(13) 0.140(13) 0.50(4) -0.163(19) 0.045(17) -0.028(11)
C1 0.149(13) 0.116(13) 0.057(8) 0.032(8) 0.063(9) 0.057(11)
C2 0.180(17) 0.048(9) 0.112(13) 0.004(8) 0.099(13) 0.012(9)
C3 0.183(17) 0.068(10) 0.084(11) 0.021(8) 0.081(12) 0.021(11)
C4 0.150(13) 0.077(9) 0.060(8) 0.006(7) 0.055(9) 0.006(10)
C5 0.108(10) 0.057(7) 0.048(7) 0.002(5) 0.051(7) 0.013(7)
C6 0.057(8) 0.147(13) 0.056(8) 0.023(8) 0.040(7) 0.013(8)
C7 0.109(12) 0.085(10) 0.060(8) -0.011(7) 0.051(8) 0.004(8)
C8 0.098(11) 0.083(9) 0.068(8) -0.013(7) 0.050(8) -0.007(8)
C9 0.110(11) 0.076(10) 0.057(7) 0.011(6) 0.048(8) 0.006(8)
C10 0.068(8) 0.090(9) 0.047(6) 0.025(7) 0.026(6) 0.009(8)
C11 0.059(7) 0.091(10) 0.045(7) 0.003(6) 0.015(6) -0.009(7)
C12 0.113(11) 0.062(8) 0.059(8) 0.003(6) 0.042(8) 0.011(8)
C13 0.120(11) 0.060(8) 0.053(7) -0.008(6) 0.036(8) -0.011(8)
C14 0.122(12) 0.081(10) 0.073(9) -0.011(7) 0.060(9) -0.020(9)
C15 0.097(10) 0.094(11) 0.072(9) -0.001(8) 0.036(8) -0.006(9)
C16 0.051(8) 0.173(15) 0.078(10) -0.035(10) 0.029(8) -0.010(8)
C17 0.090(11) 0.140(14) 0.086(10) -0.008(10) 0.051(9) -0.008(10)
C18 0.067(11) 0.189(18) 0.089(12) -0.005(12) 0.028(10) 0.029(11)
C19 0.068(11) 0.27(3) 0.15(2) -0.033(19) 0.038(13) 0.022(14)
C20 0.073(12) 0.32(3) 0.141(18) -0.11(2) 0.031(12) 0.003(16)
C21 0.060(9) 0.23(2) 0.097(12) -0.057(14) 0.024(9) 0.006(12)
O1 0.086(7) 0.309(18) 0.111(9) -0.093(11) 0.030(7) 0.019(9)
C22 0.052(10) 0.31(3) 0.091(13) -0.069(16) 0.005(9) 0.012(13)
C23 0.109(14) 0.27(3) 0.111(15) -0.077(16) 0.026(12) 0.046(15)
C25 0.117(15) 0.28(3) 0.120(16) -0.066(18) 0.024(13) 0.043(17)
C26 0.127(15) 0.158(17) 0.096(13) -0.025(12) 0.035(13) 0.028(13)
C27 0.108(13) 0.181(18) 0.066(10) -0.034(11) 0.011(10) 0.031(12)
C28 0.062(9) 0.152(15) 0.108(13) -0.037(11) 0.029(10) 0.015(9)
C29 0.110(13) 0.102(12) 0.075(10) -0.012(9) 0.052(9) 0.003(10)
C30 0.149(15) 0.088(11) 0.065(9) -0.022(8) 0.050(10) -0.040(11)
C31 0.092(11) 0.097(11) 0.043(7) -0.004(7) 0.021(7) 0.022(9)
C32 0.081(10) 0.109(12) 0.042(7) 0.012(7) 0.031(7) 0.014(10)
C33 0.075(10) 0.097(11) 0.067(9) 0.009(7) 0.038(8) 0.008(8)
C34 0.107(12) 0.080(10) 0.066(9) 0.000(8) 0.033(9) 0.006(9)
C35 0.098(13) 0.086(11) 0.061(8) 0.014(8) 0.044(9) 0.005(10)
C36 0.071(12) 0.26(3) 0.18(2) -0.02(2) 0.030(13) -0.012(14)
C37 0.063(11) 0.23(2) 0.145(19) 0.009(18) 0.036(12) 0.052(14)
C38 0.122(16) 0.37(4) 0.18(3) -0.07(3) 0.019(17) 0.11(2)
C39 0.19(2) 0.25(3) 0.24(3) -0.06(2) 0.14(2) 0.02(2)
C40 0.33(4) 0.23(3) 0.22(3) 0.00(3) 0.11(3) 0.10(3)
C43 0.149(17) 0.173(19) 0.078(13) -0.021(13) 0.023(12) 0.024(15)
C44 0.18(2) 0.37(4) 0.21(3) -0.16(3) 0.07(2) -0.14(3)
C45 0.26(3) 0.24(3) 0.082(15) -0.006(17) 0.014(17) 0.04(2)
C46 0.20(2) 0.37(4) 0.14(2) -0.12(2) -0.010(18) 0.12(3)

loop_
_atom_type_symbol
_atom_type_description
_atom_type_scat_dispersion_real
_atom_type_scat_dispersion_imag
_atom_type_scat_source
Pt Pt -1.7033 8.3905 'International Tables Vol C Tables 4.2.6.8 and 6.1.1.4'
Cl Cl 0.1484 0.1585 'International Tables Vol C Tables 4.2.6.8 and 6.1.1.4'
O O 0.0106 0.0060 'International Tables Vol C Tables 4.2.6.8 and 6.1.1.4'
N N 0.0061 0.0033 'International Tables Vol C Tables 4.2.6.8 and 6.1.1.4'
C C 0.0033 0.0016 'International Tables Vol C Tables 4.2.6.8 and 6.1.1.4'
H H 0.0000 0.0000 'International Tables Vol C Tables 4.2.6.8 and 6.1.1.4'

loop_
_geom_angle_atom_site_label_1
_geom_angle_atom_site_label_2
_geom_angle_atom_site_label_3
_geom_angle
_geom_angle_site_symmetry_1
_geom_angle_site_symmetry_3
_geom_angle_publ_flag
N2 Pt1 N1 81.6(4) . . ?
N2 Pt1 N3 82.7(3) . . ?
N1 Pt1 N3 164.2(3) . . ?
N2 Pt1 Cl1 178.8(3) . . ?
N1 Pt1 Cl1 98.9(3) . . ?
N3 Pt1 Cl1 96.8(2) . . ?
O5 Cl2 O4 108(2) . . ?
O5 Cl2 O6 110.6(17) . . ?
O4 Cl2 O6 113.3(10) . . ?
O5 Cl2 O7 96(2) . . ?
O4 Cl2 O7 108.8(12) . . ?
O6 Cl2 O7 118.1(17) . . ?
C35 O3 C36 118.2(15) . . ?
C1 N1 C5 120.0 . . ?
C1 N1 Pt1 127.6(5) . . ?
C5 N1 Pt1 112.4(5) . . ?
C2 C1 N1 120.0 . . ?
C1 C2 C3 120.0 . . ?
C2 C3 C4 120.0 . . ?
C5 C4 C3 120.0 . . ?
C4 C5 N1 120.0 . . ?
C4 C5 C6 126.5(7) . . ?
N1 C5 C6 113.4(7) . . ?
C6 N2 C10 120.0 . . ?
C6 N2 Pt1 120.4(5) . . ?
C10 N2 Pt1 119.4(5) . . ?
C7 C6 N2 120.0 . . ?
C7 C6 C5 127.8(7) . . ?
N2 C6 C5 112.1(7) . . ?
C8 C7 C6 120.0 . . ?
C7 C8 C9 120.0 . . ?
C7 C8 C16 121.9(9) . . ?
C9 C8 C16 118.1(9) . . ?
C10 C9 C8 120.0 . . ?
C9 C10 N2 120.0 . . ?
C9 C10 C11 127.0(6) . . ?
N2 C10 C11 113.0(6) . . ?
C11 N3 C15 120.0 . . ?
C11 N3 Pt1 111.3(5) . . ?
C15 N3 Pt1 128.7(5) . . ?
C12 C11 N3 120.0 . . ?
C12 C11 C10 126.6(6) . . ?
N3 C11 C10 113.4(6) . . ?
C13 C12 C11 120.0 . . ?
C12 C13 C14 120.0 . . ?
C15 C14 C13 120.0 . . ?
C14 C15 N3 120.0 . . ?
C17 C16 C21 121.0(13) . . ?
C17 C16 C8 119.7(13) . . ?
C21 C16 C8 119.3(13) . . ?
C18 C17 C16 122.8(16) . . ?
C17 C18 C19 114.2(16) . . ?
C17 C18 C37 122.1(18) . . ?
C19 C18 C37 123.4(16) . . ?
C18 C19 C20 128.1(16) . . ?
C21 C20 C19 112.6(15) . . ?
C21 C20 C24' 125.4(18) . . ?
C19 C20 C24' 118.2(16) . . ?
C21 C20 C24 118.1(17) . . ?
C19 C20 C24 127.1(15) . . ?
C24' C20 C24 33.1(10) . . ?
C20 C21 O1 118.6(15) . . ?
C20 C21 C16 121.0(16) . . ?
O1 C21 C16 120.2(13) . . ?
C21 O1 C22 122.8(13) . . ?
C28 C22 C23 122.2(16) . . ?
C28 C22 O1 120.5(14) . . ?
C23 C22 O1 117.2(16) . . ?
C22 C23 C25 115.5(15) . . ?
C22 C23 C24' 124.0(18) . . ?
C25 C23 C24' 115.2(15) . . ?
C22 C23 C24 118.7(16) . . ?
C25 C23 C24 124.8(15) . . ?
C24' C23 C24 33.0(10) . . ?
C42 C24 C41 118(2) . . ?
C42 C24 C20 110.0(11) . . ?
C41 C24 C20 107.0(10) . . ?
C42 C24 C23 109.0(11) . . ?
C41 C24 C23 106.8(10) . . ?
C20 C24 C23 105.5(16) . . ?
C42' C24' C41' 117(2) . . ?
C42' C24' C20 109.4(11) . . ?
C41' C24' C20 107.8(11) . . ?
C42' C24' C23 108.9(11) . . ?
C41' C24' C23 107.2(11) . . ?
C20 C24' C23 105.5(16) . . ?
C26 C25 C23 122.9(16) . . ?
C27 C26 C25 116.0(17) . . ?
C27 C26 C43 124.7(16) . . ?
C25 C26 C43 119.3(17) . . ?
C26 C27 C28 120.4(16) . . ?
C22 C28 C27 122.9(14) . . ?
C22 C28 C29 118.5(15) . . ?
C27 C28 C29 118.6(14) . . ?
C34 C29 C30 118.4(15) . . ?
C34 C29 C28 123.4(16) . . ?
C30 C29 C28 117.8(16) . . ?
C31 C30 C29 121.3(14) . . ?
C32 C31 C30 117.7(14) . . ?
C31 C32 C33 120.7(13) . . ?
C31 C32 C35 116.8(15) . . ?
C33 C32 C35 122.5(15) . . ?
C34 C33 C32 121.6(15) . . ?
C33 C34 C29 120.2(15) . . ?
O2 C35 O3 125.3(16) . . ?
O2 C35 C32 123.3(16) . . ?
O3 C35 C32 111.4(15) . . ?
C18 C37 C39 108.6(17) . . ?
C18 C37 C40 110.0(18) . . ?
C39 C37 C40 106.7(11) . . ?
C18 C37 C38 117.2(15) . . ?
C39 C37 C38 106.9(12) . . ?
C40 C37 C38 106.9(13) . . ?
C46 C43 C45 106.7(12) . . ?
C46 C43 C44 107.1(12) . . ?
C45 C43 C44 107.0(12) . . ?
C46 C43 C26 111.5(15) . . ?
C45 C43 C26 113.5(15) . . ?
C44 C43 C26 110.7(17) . . ?

loop_
_geom_bond_atom_site_label_1
_geom_bond_atom_site_label_2
_geom_bond_distance
_geom_bond_site_symmetry_2
_geom_bond_publ_flag
Pt1 N2 1.785(6) . ?
Pt1 N1 1.992(6) . ?
Pt1 N3 2.016(6) . ?
Pt1 Cl1 2.224(4) . ?
Cl2 O5 1.26(3) . ?
Cl2 O4 1.316(13) . ?
Cl2 O6 1.334(14) . ?
Cl2 O7 1.352(19) . ?
O2 C35 1.175(15) . ?
O3 C35 1.338(17) . ?
O3 C36 1.442(17) . ?
N1 C1 1.3900 . ?
N1 C5 1.3900 . ?
C1 C2 1.3900 . ?
C2 C3 1.3900 . ?
C3 C4 1.3900 . ?
C4 C5 1.3900 . ?
C5 C6 1.397(9) . ?
N2 C6 1.3900 . ?
N2 C10 1.3900 . ?
C6 C7 1.3900 . ?
C7 C8 1.3900 . ?
C8 C9 1.3900 . ?
C8 C16 1.428(14) . ?
C9 C10 1.3900 . ?
C10 C11 1.422(8) . ?
N3 C11 1.3900 . ?
N3 C15 1.3900 . ?
C11 C12 1.3900 . ?
C12 C13 1.3900 . ?
C13 C14 1.3900 . ?
C14 C15 1.3900 . ?
C16 C17 1.369(19) . ?
C16 C21 1.410(19) . ?
C17 C18 1.306(19) . ?
C18 C19 1.38(2) . ?
C18 C37 1.46(2) . ?
C19 C20 1.43(3) . ?
C20 C21 1.34(2) . ?
C20 C24' 1.574(13) . ?
C20 C24 1.575(13) . ?
C21 O1 1.379(18) . ?
O1 C22 1.467(19) . ?
C22 C28 1.32(2) . ?
C22 C23 1.33(2) . ?
C23 C25 1.50(2) . ?
C23 C24' 1.581(13) . ?
C23 C24 1.583(13) . ?
C24 C42 1.540(13) . ?
C24 C41 1.555(13) . ?
C24' C42' 1.547(13) . ?
C24' C41' 1.552(13) . ?
C25 C26 1.41(2) . ?
C26 C27 1.34(2) . ?
C26 C43 1.58(2) . ?
C27 C28 1.44(2) . ?
C28 C29 1.464(19) . ?
C29 C34 1.357(19) . ?
C29 C30 1.376(19) . ?
C30 C31 1.366(18) . ?
C31 C32 1.334(18) . ?
C32 C33 1.366(17) . ?
C32 C35 1.444(19) . ?
C33 C34 1.304(17) . ?
C37 C39 1.498(15) . ?
C37 C40 1.499(15) . ?
C37 C38 1.504(15) . ?
C43 C46 1.490(15) . ?
C43 C45 1.508(15) . ?
C43 C44 1.510(14) . ?
